data_7017140
loop_
_publ_author_name
'Andrews, Philip C.'
'Gee, William J.'
'Junk, Peter C.'
'Maclellan, Jonathan G.'

_publ_section_title
;
 Systematic study of the formation of the lanthanoid cubane cluster motif
 mediated by steric modification of diketonate ligands.
;
_journal_issue 45
_journal_name_full 'Dalton transactions (Cambridge, England : 2003)'
_journal_page_first 12169
_journal_page_last 12179
_journal_paper_doi 10.1039/c1dt10580a
_journal_volume 40
_journal_year 2011
_chemical_formula_moiety 'C96 H84 Dy4 N8 O36'
_chemical_formula_sum 'C96 H84 Dy4 N8 O36'
_chemical_formula_weight 2575.71
_chemical_name_systematic
;
?
;
_space_group_IT_number 114
_symmetry_cell_setting tetragonal
_symmetry_space_group_name_Hall 'P -4 2n'
_symmetry_space_group_name_H-M 'P -4 21 c'
_atom_sites_solution_hydrogens geom
_atom_sites_solution_primary direct
_atom_sites_solution_secondary difmap
_audit_creation_method SHELXL-97
_cell_angle_alpha 90.00
_cell_angle_beta 90.00
_cell_angle_gamma 90.00
_cell_formula_units_Z 2
_cell_length_a 17.125(2)
_cell_length_b 17.125(2)
_cell_length_c 15.993(3)
_cell_measurement_reflns_used 44403
_cell_measurement_temperature 100(2)
_cell_measurement_theta_max 24.99
_cell_measurement_theta_min 2.59
_cell_volume 4690.2(12)
_computing_cell_refinement 'XDS (Kabsch, 1993)'
_computing_data_collection 'Blu-Ice (McPhillips et al, 2002)'
_computing_data_reduction 'XDS (Kabsch, 1993)'
_computing_molecular_graphics X-SEED
_computing_publication_material 'XCIF V6.12 (BrukerAXS, 2001).'
_computing_structure_refinement 'SHELXL-97 (Sheldrick, 1997)'
_computing_structure_solution 'SHELXS-97 (Sheldrick, 1990)'
_diffrn_ambient_temperature 100(2)
_diffrn_measured_fraction_theta_full 0.999
_diffrn_measured_fraction_theta_max 0.999
_diffrn_measurement_device_type 'ADSC Quantum 210r'
_diffrn_measurement_method 'phi scans'
_diffrn_radiation_monochromator silicon
_diffrn_radiation_source 'Australian synchrotron MX1'
_diffrn_radiation_type synchrotron
_diffrn_radiation_wavelength 0.773747856
_diffrn_reflns_av_R_equivalents 0.0424
_diffrn_reflns_av_sigmaI/netI 0.0139
_diffrn_reflns_limit_h_max 18
_diffrn_reflns_limit_h_min -18
_diffrn_reflns_limit_k_max 18
_diffrn_reflns_limit_k_min -18
_diffrn_reflns_limit_l_max 17
_diffrn_reflns_limit_l_min -17
_diffrn_reflns_number 44403
_diffrn_reflns_theta_full 24.99
_diffrn_reflns_theta_max 24.99
_diffrn_reflns_theta_min 2.59
_diffrn_standards_number 0
_exptl_absorpt_coefficient_mu 3.244
_exptl_absorpt_correction_T_max 0.9683
_exptl_absorpt_correction_T_min 0.9089
_exptl_absorpt_correction_type multi-scan
_exptl_absorpt_process_details SADABS
_exptl_crystal_colour yellow
_exptl_crystal_density_diffrn 1.824
_exptl_crystal_density_method 'not measured'
_exptl_crystal_description prismatic
_exptl_crystal_F_000 2536
_exptl_crystal_size_max 0.03
_exptl_crystal_size_mid 0.02
_exptl_crystal_size_min 0.01
_refine_diff_density_max 0.615
_refine_diff_density_min -0.827
_refine_diff_density_rms 0.083
_refine_ls_abs_structure_details 'Flack H D (1983), Acta Cryst. A39, 876-881'
_refine_ls_abs_structure_Flack -0.052(13)
_refine_ls_extinction_method none
_refine_ls_goodness_of_fit_ref 1.078
_refine_ls_hydrogen_treatment constr
_refine_ls_matrix_type full
_refine_ls_number_parameters 325
_refine_ls_number_reflns 3208
_refine_ls_number_restraints 2
_refine_ls_restrained_S_all 1.159
_refine_ls_R_factor_all 0.0211
_refine_ls_R_factor_gt 0.0207
_refine_ls_shift/su_max 0.001
_refine_ls_shift/su_mean 0.000
_refine_ls_structure_factor_coef Fsqd
_refine_ls_weighting_details 'calc w=1/[\s^2^(Fo^2^)+(0.0232P)^2^+12.1202P] where P=(Fo^2^+2Fc^2^)/3'
_refine_ls_weighting_scheme calc
_refine_ls_wR_factor_gt 0.0517
_refine_ls_wR_factor_ref 0.0519
_reflns_number_gt 3152
_reflns_number_total 3208
_reflns_threshold_expression >2sigma(I)
_cod_data_source_file c1dt10580a.txt
_cod_data_source_block wge036
_cod_original_cell_volume 4690.5(13)
_cod_database_code 7017140

loop_
_symmetry_equiv_pos_as_xyz
'x, y, z'
'y, -x, -z'
'-x, -y, z'
'-y, x, -z'
'x+1/2, -y+1/2, -z+1/2'
'-x+1/2, y+1/2, -z+1/2'
'-y+1/2, -x+1/2, z+1/2'
'y+1/2, x+1/2, z+1/2'

loop_
_atom_site_label
_atom_site_type_symbol
_atom_site_fract_x
_atom_site_fract_y
_atom_site_fract_z
_atom_site_U_iso_or_equiv
_atom_site_adp_type
_atom_site_occupancy
_atom_site_symmetry_multiplicity
_atom_site_calc_flag
_atom_site_refinement_flags
Dy1 Dy 0.386400(11) 0.502516(14) 0.575412(11) 0.01318(9) Uani 1 1 d .
O1 O 0.4975(2) 0.57767(15) 0.56680(16) 0.0132(6) Uani 1 1 d D
O2 O 0.3465(2) 0.60431(19) 0.6581(2) 0.0186(8) Uani 1 1 d .
O3 O 0.3933(2) 0.45355(18) 0.7091(2) 0.0170(7) Uani 1 1 d .
O4 O 0.4890(3) 0.6875(2) 0.7521(2) 0.0359(10) Uani 1 1 d D
O5 O 0.4904(3) 0.7466(3) 0.8734(3) 0.0520(12) Uani 1 1 d .
O6 O 0.25964(17) 0.5086(2) 0.53665(18) 0.0184(7) Uani 1 1 d .
O7 O 0.35375(19) 0.37358(18) 0.5372(2) 0.0184(8) Uani 1 1 d .
O8 O 0.1083(3) 0.6278(3) 0.6246(3) 0.0441(11) Uani 1 1 d .
O9 O 0.1096(2) 0.5010(3) 0.6267(2) 0.0334(8) Uani 1 1 d .
N1 N 0.4575(3) 0.7264(3) 0.8077(3) 0.0291(11) Uani 1 1 d .
N2 N 0.1077(3) 0.5640(3) 0.5895(3) 0.0269(11) Uani 1 1 d .
C1 C 0.3437(3) 0.6162(3) 0.7368(3) 0.0156(11) Uani 1 1 d .
C2 C 0.3571(3) 0.5604(3) 0.7982(3) 0.0168(11) Uani 1 1 d .
C3 C 0.3818(3) 0.4837(3) 0.7801(3) 0.0166(11) Uani 1 1 d .
C4 C 0.3974(4) 0.4404(3) 0.8604(3) 0.0275(13) Uani 1 1 d .
H4A H 0.4541 0.4380 0.8723 0.033 Uiso 1 1 calc R
H4B H 0.3764 0.3866 0.8578 0.033 Uiso 1 1 calc R
C5 C 0.3548(4) 0.4886(3) 0.9262(3) 0.0325(14) Uani 1 1 d .
H5A H 0.3837 0.4879 0.9798 0.039 Uiso 1 1 calc R
H5B H 0.3016 0.4677 0.9358 0.039 Uiso 1 1 calc R
C6 C 0.3506(4) 0.5725(3) 0.8908(3) 0.0236(12) Uani 1 1 d .
H6A H 0.3005 0.5978 0.9055 0.028 Uiso 1 1 calc R
H6B H 0.3942 0.6049 0.9121 0.028 Uiso 1 1 calc R
C7 C 0.3220(3) 0.6986(3) 0.7624(3) 0.0169(11) Uani 1 1 d .
C8 C 0.3754(3) 0.7512(3) 0.7968(3) 0.0210(12) Uani 1 1 d .
C9 C 0.3555(3) 0.8255(3) 0.8206(3) 0.0261(13) Uani 1 1 d .
H9 H 0.3933 0.8593 0.8446 0.031 Uiso 1 1 calc R
C10 C 0.2795(4) 0.8502(3) 0.8090(4) 0.0298(14) Uani 1 1 d .
H10 H 0.2654 0.9024 0.8225 0.036 Uiso 1 1 calc R
C11 C 0.2237(3) 0.7992(3) 0.7780(3) 0.0246(12) Uani 1 1 d .
H11 H 0.1708 0.8154 0.7733 0.030 Uiso 1 1 calc R
C12 C 0.2454(3) 0.7241(3) 0.7535(3) 0.0187(11) Uani 1 1 d .
H12 H 0.2074 0.6899 0.7304 0.022 Uiso 1 1 calc R
C13 C 0.2144(3) 0.4650(3) 0.4911(3) 0.0158(11) Uani 1 1 d .
C14 C 0.2269(3) 0.3860(3) 0.4758(3) 0.0175(11) Uani 1 1 d .
C15 C 0.2932(3) 0.3462(3) 0.5038(3) 0.0167(11) Uani 1 1 d .
C16 C 0.2851(3) 0.2596(3) 0.4871(3) 0.0210(12) Uani 1 1 d .
H16A H 0.2999 0.2286 0.5369 0.025 Uiso 1 1 calc R
H16B H 0.3179 0.2434 0.4393 0.025 Uiso 1 1 calc R
C17 C 0.1982(3) 0.2495(3) 0.4670(4) 0.0271(13) Uani 1 1 d .
H17A H 0.1687 0.2351 0.5180 0.032 Uiso 1 1 calc R
H17B H 0.1906 0.2083 0.4244 0.032 Uiso 1 1 calc R
C18 C 0.1708(3) 0.3289(3) 0.4336(3) 0.0236(12) Uani 1 1 d .
H18A H 0.1755 0.3314 0.3720 0.028 Uiso 1 1 calc R
H18B H 0.1161 0.3395 0.4498 0.028 Uiso 1 1 calc R
C19 C 0.1483(3) 0.5095(4) 0.4529(3) 0.0210(11) Uani 1 1 d .
C20 C 0.1025(3) 0.5623(3) 0.4980(3) 0.0209(12) Uani 1 1 d .
C21 C 0.0516(3) 0.6147(4) 0.4618(4) 0.0327(14) Uani 1 1 d .
H21 H 0.0227 0.6506 0.4949 0.039 Uiso 1 1 calc R
C22 C 0.0439(3) 0.6130(4) 0.3752(4) 0.0408(16) Uani 1 1 d .
H22 H 0.0096 0.6486 0.3483 0.049 Uiso 1 1 calc R
C23 C 0.0858(4) 0.5601(4) 0.3280(4) 0.0458(18) Uani 1 1 d .
H23 H 0.0788 0.5560 0.2692 0.055 Uiso 1 1 calc R
C24 C 0.1377(3) 0.5138(3) 0.3698(3) 0.0304(15) Uani 1 1 d .
H24 H 0.1699 0.4811 0.3364 0.037 Uiso 1 1 calc R
H1 H 0.4971 0.6152 0.5941 0.037 Uiso 1 1 d RD

loop_
_atom_site_aniso_label
_atom_site_aniso_U_11
_atom_site_aniso_U_22
_atom_site_aniso_U_33
_atom_site_aniso_U_23
_atom_site_aniso_U_13
_atom_site_aniso_U_12
Dy1 0.01069(12) 0.01419(12) 0.01464(13) -0.00267(15) 0.00191(8) 0.00032(13)
O1 0.0154(15) 0.0091(14) 0.0149(14) -0.0013(11) 0.001(2) 0.0029(15)
O2 0.028(2) 0.0201(19) 0.0080(17) 0.0020(15) 0.0043(15) 0.0091(16)
O3 0.0222(19) 0.0116(17) 0.0172(19) 0.0015(15) 0.0042(16) -0.0011(15)
O4 0.033(3) 0.033(2) 0.041(2) -0.0034(18) 0.004(2) 0.007(2)
O5 0.044(3) 0.051(3) 0.061(3) -0.015(2) -0.022(3) -0.008(3)
O6 0.0157(15) 0.0139(18) 0.0258(16) -0.0013(17) 0.0010(14) -0.0024(16)
O7 0.0161(18) 0.0110(17) 0.0281(18) -0.0033(14) -0.0044(15) -0.0029(14)
O8 0.055(3) 0.037(3) 0.041(2) -0.007(2) 0.003(2) 0.010(2)
O9 0.042(2) 0.028(2) 0.0297(18) 0.006(3) 0.0106(15) 0.008(3)
N1 0.032(3) 0.020(2) 0.034(3) 0.007(2) -0.011(2) -0.009(2)
N2 0.024(2) 0.028(3) 0.029(3) 0.001(2) 0.004(2) 0.009(2)
C1 0.011(2) 0.015(2) 0.021(3) 0.000(2) 0.002(2) 0.004(2)
C2 0.022(3) 0.015(3) 0.014(3) -0.002(2) 0.003(2) 0.001(2)
C3 0.013(2) 0.022(3) 0.015(2) 0.000(2) -0.0002(19) -0.005(2)
C4 0.041(4) 0.019(3) 0.022(3) 0.002(2) -0.001(3) -0.001(3)
C5 0.063(4) 0.011(3) 0.023(3) 0.007(3) 0.001(3) 0.007(3)
C6 0.041(3) 0.018(3) 0.012(3) 0.006(2) 0.002(2) -0.002(2)
C7 0.028(3) 0.016(3) 0.007(2) 0.000(2) 0.005(2) 0.003(2)
C8 0.028(3) 0.020(3) 0.015(3) 0.003(2) 0.001(2) 0.004(2)
C9 0.042(4) 0.020(3) 0.017(3) 0.000(2) 0.005(2) 0.000(3)
C10 0.046(4) 0.021(3) 0.022(3) -0.002(2) 0.007(3) 0.006(3)
C11 0.032(3) 0.027(3) 0.014(3) 0.000(2) 0.011(3) 0.017(3)
C12 0.025(3) 0.018(3) 0.012(2) -0.002(2) 0.008(2) 0.005(3)
C13 0.010(2) 0.025(3) 0.012(2) 0.004(2) 0.004(2) -0.002(2)
C14 0.016(3) 0.025(3) 0.012(2) -0.002(2) 0.004(2) -0.005(2)
C15 0.016(3) 0.017(3) 0.017(3) -0.001(2) 0.009(2) -0.007(2)
C16 0.026(3) 0.018(3) 0.019(3) -0.003(2) 0.004(2) -0.005(2)
C17 0.022(3) 0.025(3) 0.034(3) -0.009(3) 0.004(2) -0.014(2)
C18 0.013(3) 0.034(3) 0.024(3) -0.009(3) -0.001(2) -0.006(2)
C19 0.013(2) 0.029(3) 0.020(2) 0.002(3) 0.0034(18) 0.003(3)
C20 0.016(3) 0.025(3) 0.022(3) 0.006(2) 0.000(2) -0.002(2)
C21 0.021(3) 0.037(3) 0.040(4) 0.009(3) 0.002(3) 0.010(3)
C22 0.027(3) 0.053(4) 0.042(4) 0.014(3) -0.008(3) 0.012(3)
C23 0.042(4) 0.067(5) 0.029(4) 0.011(3) -0.006(3) 0.011(4)
C24 0.028(3) 0.038(4) 0.025(3) 0.010(3) 0.004(2) 0.009(3)

loop_
_atom_type_symbol
_atom_type_description
_atom_type_scat_dispersion_real
_atom_type_scat_dispersion_imag
_atom_type_scat_source
C C 0.0033 0.0016 'International Tables Vol C Tables 4.2.6.8 and 6.1.1.4'
H H 0.0000 0.0000 'International Tables Vol C Tables 4.2.6.8 and 6.1.1.4'
N N 0.0061 0.0033 'International Tables Vol C Tables 4.2.6.8 and 6.1.1.4'
O O 0.0106 0.0060 'International Tables Vol C Tables 4.2.6.8 and 6.1.1.4'
Dy Dy -0.1892 4.4098 'International Tables Vol C Tables 4.2.6.8 and 6.1.1.4'

loop_
_geom_angle_atom_site_label_1
_geom_angle_atom_site_label_2
_geom_angle_atom_site_label_3
_geom_angle
_geom_angle_site_symmetry_1
_geom_angle_site_symmetry_3
O6 Dy1 O2 80.64(12) . .
O6 Dy1 O3 108.74(12) . .
O2 Dy1 O3 75.88(11) . .
O6 Dy1 O1 138.78(12) . .
O2 Dy1 O1 81.70(11) . .
O3 Dy1 O1 102.53(11) . .
O6 Dy1 O1 89.30(10) . 4_656
O2 Dy1 O1 131.45(12) . 4_656
O3 Dy1 O1 150.48(12) . 4_656
O1 Dy1 O1 75.33(11) . 4_656
O6 Dy1 O7 75.18(12) . .
O2 Dy1 O7 142.28(12) . .
O3 Dy1 O7 84.94(12) . .
O1 Dy1 O7 134.75(11) . .
O1 Dy1 O7 77.17(13) 4_656 .
O6 Dy1 O1 143.08(11) . 3_665
O2 Dy1 O1 135.15(11) . 3_665
O3 Dy1 O1 78.68(10) . 3_665
O1 Dy1 O1 68.57(10) . 3_665
O1 Dy1 O1 73.15(11) 4_656 3_665
O7 Dy1 O1 69.43(11) . 3_665
O6 Dy1 Dy1 110.09(8) . 4_656
O2 Dy1 Dy1 161.52(9) . 4_656
O3 Dy1 Dy1 112.83(8) . 4_656
O1 Dy1 Dy1 80.48(7) . 4_656
O1 Dy1 Dy1 37.70(9) 4_656 4_656
O7 Dy1 Dy1 56.19(8) . 4_656
O1 Dy1 Dy1 39.39(6) 3_665 4_656
O6 Dy1 Dy1 108.50(8) . 2_566
O2 Dy1 Dy1 98.45(8) . 2_566
O3 Dy1 Dy1 140.75(8) . 2_566
O1 Dy1 Dy1 38.79(7) . 2_566
O1 Dy1 Dy1 40.64(9) 4_656 2_566
O7 Dy1 Dy1 116.40(9) . 2_566
O1 Dy1 Dy1 79.11(7) 3_665 2_566
Dy1 Dy1 Dy1 64.248(10) 4_656 2_566
O6 Dy1 Dy1 164.01(7) . 3_665
O2 Dy1 Dy1 108.34(9) . 3_665
O3 Dy1 Dy1 86.59(8) . 3_665
O1 Dy1 Dy1 35.48(8) . 3_665
O1 Dy1 Dy1 74.83(6) 4_656 3_665
O7 Dy1 Dy1 102.49(8) . 3_665
O1 Dy1 Dy1 33.51(7) 3_665 3_665
Dy1 Dy1 Dy1 57.876(5) 4_656 3_665
Dy1 Dy1 Dy1 57.876(5) 2_566 3_665
Dy1 O1 Dy1 103.51(12) . 2_566
Dy1 O1 Dy1 111.01(10) . 3_665
Dy1 O1 Dy1 99.97(12) 2_566 3_665
Dy1 O1 H1 114.9 . .
Dy1 O1 H1 109.0 2_566 .
Dy1 O1 H1 116.4 3_665 .
C1 O2 Dy1 134.6(3) . .
C3 O3 Dy1 132.8(3) . .
C13 O6 Dy1 134.5(3) . .
C15 O7 Dy1 130.9(3) . .
O4 N1 O5 124.2(5) . .
O4 N1 C8 119.0(5) . .
O5 N1 C8 116.8(5) . .
O8 N2 O9 123.9(5) . .
O8 N2 C20 118.3(5) . .
O9 N2 C20 117.8(5) . .
O2 C1 C2 125.5(4) . .
O2 C1 C7 115.2(4) . .
C2 C1 C7 119.3(4) . .
C1 C2 C3 123.1(4) . .
C1 C2 C6 126.2(5) . .
C3 C2 C6 110.7(5) . .
O3 C3 C2 127.7(5) . .
O3 C3 C4 122.5(4) . .
C2 C3 C4 109.7(4) . .
C3 C4 C5 103.7(4) . .
C3 C4 H4A 111.0 . .
C5 C4 H4A 111.0 . .
C3 C4 H4B 111.0 . .
C5 C4 H4B 111.0 . .
H4A C4 H4B 109.0 . .
C4 C5 C6 105.9(4) . .
C4 C5 H5A 110.6 . .
C6 C5 H5A 110.6 . .
C4 C5 H5B 110.6 . .
C6 C5 H5B 110.6 . .
H5A C5 H5B 108.7 . .
C2 C6 C5 103.3(5) . .
C2 C6 H6A 111.1 . .
C5 C6 H6A 111.1 . .
C2 C6 H6B 111.1 . .
C5 C6 H6B 111.1 . .
H6A C6 H6B 109.1 . .
C12 C7 C8 117.2(5) . .
C12 C7 C1 119.7(4) . .
C8 C7 C1 123.1(5) . .
C9 C8 C7 123.0(5) . .
C9 C8 N1 118.1(5) . .
C7 C8 N1 118.9(5) . .
C8 C9 C10 118.8(5) . .
C8 C9 H9 120.6 . .
C10 C9 H9 120.6 . .
C9 C10 C11 120.3(5) . .
C9 C10 H10 119.9 . .
C11 C10 H10 119.9 . .
C10 C11 C12 119.8(5) . .
C10 C11 H11 120.1 . .
C12 C11 H11 120.1 . .
C7 C12 C11 120.8(5) . .
C7 C12 H12 119.6 . .
C11 C12 H12 119.6 . .
O6 C13 C14 124.4(4) . .
O6 C13 C19 112.8(4) . .
C14 C13 C19 122.7(5) . .
C13 C14 C15 122.9(5) . .
C13 C14 C18 127.1(5) . .
C15 C14 C18 109.9(4) . .
O7 C15 C14 128.6(4) . .
O7 C15 C16 121.1(5) . .
C14 C15 C16 110.3(4) . .
C15 C16 C17 103.6(4) . .
C15 C16 H16A 111.0 . .
C17 C16 H16A 111.0 . .
C15 C16 H16B 111.0 . .
C17 C16 H16B 111.0 . .
H16A C16 H16B 109.0 . .
C16 C17 C18 105.7(4) . .
C16 C17 H17A 110.6 . .
C18 C17 H17A 110.6 . .
C16 C17 H17B 110.6 . .
C18 C17 H17B 110.6 . .
H17A C17 H17B 108.7 . .
C14 C18 C17 102.8(4) . .
C14 C18 H18A 111.2 . .
C17 C18 H18A 111.2 . .
C14 C18 H18B 111.2 . .
C17 C18 H18B 111.2 . .
H18A C18 H18B 109.1 . .
C24 C19 C20 113.5(5) . .
C24 C19 C13 122.4(5) . .
C20 C19 C13 122.9(4) . .
C21 C20 C19 124.0(5) . .
C21 C20 N2 116.4(5) . .
C19 C20 N2 119.6(4) . .
C20 C21 C22 117.6(6) . .
C20 C21 H21 121.2 . .
C22 C21 H21 121.2 . .
C23 C22 C21 120.6(6) . .
C23 C22 H22 119.7 . .
C21 C22 H22 119.7 . .
C24 C23 C22 116.8(6) . .
C24 C23 H23 121.6 . .
C22 C23 H23 121.6 . .
C19 C24 C23 127.2(6) . .
C19 C24 H24 116.4 . .
C23 C24 H24 116.4 . .

loop_
_geom_bond_atom_site_label_1
_geom_bond_atom_site_label_2
_geom_bond_distance
_geom_bond_site_symmetry_2
Dy1 O6 2.260(3) .
Dy1 O2 2.292(3) .
Dy1 O3 2.300(3) .
Dy1 O1 2.302(4) .
Dy1 O1 2.358(3) 4_656
Dy1 O7 2.358(3) .
Dy1 O1 2.420(4) 3_665
Dy1 Dy1 3.6595(5) 4_656
Dy1 Dy1 3.6595(5) 2_566
Dy1 Dy1 3.8919(7) 3_665
O1 Dy1 2.358(3) 2_566
O1 Dy1 2.420(4) 3_665
O1 H1 0.7765 .
O2 C1 1.275(6) .
O3 C3 1.263(6) .
O4 N1 1.235(6) .
O5 N1 1.242(6) .
O6 C13 1.300(6) .
O7 C15 1.258(6) .
O8 N2 1.229(6) .
O9 N2 1.231(6) .
N1 C8 1.480(7) .
N2 C20 1.467(7) .
C1 C2 1.389(7) .
C1 C7 1.516(7) .
C2 C3 1.410(7) .
C2 C6 1.500(7) .
C3 C4 1.506(7) .
C4 C5 1.524(8) .
C4 H4A 0.9900 .
C4 H4B 0.9900 .
C5 C6 1.546(7) .
C5 H5A 0.9900 .
C5 H5B 0.9900 .
C6 H6A 0.9900 .
C6 H6B 0.9900 .
C7 C12 1.389(8) .
C7 C8 1.396(7) .
C8 C9 1.370(7) .
C9 C10 1.382(8) .
C9 H9 0.9500 .
C10 C11 1.387(8) .
C10 H10 0.9500 .
C11 C12 1.396(8) .
C11 H11 0.9500 .
C12 H12 0.9500 .
C13 C14 1.391(7) .
C13 C19 1.495(7) .
C14 C15 1.397(8) .
C14 C18 1.528(7) .
C15 C16 1.514(7) .
C16 C17 1.531(7) .
C16 H16A 0.9900 .
C16 H16B 0.9900 .
C17 C18 1.533(8) .
C17 H17A 0.9900 .
C17 H17B 0.9900 .
C18 H18A 0.9900 .
C18 H18B 0.9900 .
C19 C24 1.343(7) .
C19 C20 1.398(8) .
C20 C21 1.378(8) .
C21 C22 1.392(9) .
C21 H21 0.9500 .
C22 C23 1.381(9) .
C22 H22 0.9500 .
C23 C24 1.365(8) .
C23 H23 0.9500 .
C24 H24 0.9500 .

loop_
_geom_hbond_atom_site_label_D
_geom_hbond_atom_site_label_H
_geom_hbond_atom_site_label_A
_geom_hbond_distance_DH
_geom_hbond_distance_HA
_geom_hbond_distance_DA
_geom_hbond_angle_DHA
O1 H1 O4 0.78 2.82 3.512(5) 150.2
